data_7042785
loop_
_publ_author_name
'Suzuki, Tatsuya'
'Masuda, Hideki'
'Fryzuk, Michael D.'

_publ_section_title
;
 Variable Coordination Geometries via an
 Amine-Tethered-Enamidophosphinimine Ligand on Cobalt
;
_journal_name_full 'Dalton Trans.'
_journal_paper_doi 10.1039/C7DT00930E
_journal_year 2017
_chemical_formula_moiety 'C29 H50 Cl Co N3 P, 0.5(C4 H10 O)'
_chemical_formula_sum 'C31 H55 Cl Co N3 O0.5 P'
_chemical_formula_weight 603.12
_chemical_name_systematic
;
 ?
;
_space_group_crystal_system triclinic
_space_group_IT_number 2
_space_group_name_Hall '-P 1'
_space_group_name_H-M_alt 'P -1'
_symmetry_space_group_name_Hall '-P 1'
_symmetry_space_group_name_H-M 'P -1'
_atom_sites_solution_hydrogens geom
_atom_sites_solution_primary direct
_audit_creation_date 2017-01-23
_audit_creation_method
;
Olex2 1.2
(compiled 2016.09.09 svn.r3337 for OlexSys, GUI svn.r5227)
;
_audit_update_record
;
2017-01-23 deposited with the CCDC.
2017-04-24 downloaded from the CCDC.
;
_cell_angle_alpha 105.750(6)
_cell_angle_beta 107.780(6)
_cell_angle_gamma 90.106(6)
_cell_formula_units_Z 4
_cell_length_a 12.7531(15)
_cell_length_b 15.1301(18)
_cell_length_c 18.634(2)
_cell_measurement_reflns_used 9928
_cell_measurement_temperature 90
_cell_measurement_theta_max 25.05
_cell_measurement_theta_min 2.29
_cell_volume 3281.1(7)
_computing_cell_refinement 'SAINT v8.34A (Bruker, 2013)'
_computing_data_reduction 'SAINT v8.34A (Bruker, 2013)'
_computing_molecular_graphics 'Olex2 (Dolomanov et al., 2009)'
_computing_publication_material 'Olex2 (Dolomanov et al., 2009)'
_computing_structure_refinement 'ShelXL (Sheldrick, 2015)'
_computing_structure_solution 'SIR2004 (Burla et al., 2007)'
_diffrn_ambient_temperature 90
_diffrn_measured_fraction_theta_full 0.869
_diffrn_measured_fraction_theta_max 0.963
_diffrn_measurement_device_type 'Bruker APEX-II CCD'
_diffrn_measurement_method '\f and \w scans'
_diffrn_radiation_type MoK\a
_diffrn_radiation_wavelength 0.71073
_diffrn_reflns_av_R_equivalents 0.0484
_diffrn_reflns_av_unetI/netI 0.0605
_diffrn_reflns_Laue_measured_fraction_full 0.869
_diffrn_reflns_Laue_measured_fraction_max 0.963
_diffrn_reflns_limit_h_max 15
_diffrn_reflns_limit_h_min -15
_diffrn_reflns_limit_k_max 17
_diffrn_reflns_limit_k_min -18
_diffrn_reflns_limit_l_max 22
_diffrn_reflns_limit_l_min -21
_diffrn_reflns_number 34822
_diffrn_reflns_point_group_measured_fraction_full 0.869
_diffrn_reflns_point_group_measured_fraction_max 0.963
_diffrn_reflns_theta_full 26.000
_diffrn_reflns_theta_max 25.076
_diffrn_reflns_theta_min 1.197
_diffrn_standards_number 0
_exptl_absorpt_coefficient_mu 0.678
_exptl_absorpt_correction_T_max 0.7452
_exptl_absorpt_correction_T_min 0.5857
_exptl_absorpt_correction_type multi-scan
_exptl_absorpt_process_details
;
 TWINABS-2012/1 (Bruker,2012) was used for absorption correction.
 
For component 1:
 wR2(int) was 0.0853 before and 0.0779 after correction.
 The Ratio of minimum to maximum transmission is 0.69.
 The \l/2 correction factor is Not present

Final HKLF 4 output contains 22789 reflections, Rint = 0.0549
 (9392 with I > 3sig(I), Rint = 0.0452)
;
_exptl_crystal_colour orange
_exptl_crystal_colour_primary orange
_exptl_crystal_density_diffrn 1.221
_exptl_crystal_description plate
_exptl_crystal_F_000 1300
_exptl_crystal_size_max 0.25
_exptl_crystal_size_mid 0.19
_exptl_crystal_size_min 0.17
_refine_diff_density_max 4.060
_refine_diff_density_min -0.791
_refine_diff_density_rms 0.173
_refine_ls_extinction_method none
_refine_ls_goodness_of_fit_ref 1.046
_refine_ls_hydrogen_treatment constr
_refine_ls_matrix_type full
_refine_ls_number_parameters 698
_refine_ls_number_reflns 11225
_refine_ls_number_restraints 0
_refine_ls_restrained_S_all 1.046
_refine_ls_R_factor_all 0.1090
_refine_ls_R_factor_gt 0.0885
_refine_ls_shift/su_max 0.000
_refine_ls_shift/su_mean 0.000
_refine_ls_structure_factor_coef Fsqd
_refine_ls_weighting_details 'w=1/[\s^2^(Fo^2^)+(0.1325P)^2^+19.7767P] where P=(Fo^2^+2Fc^2^)/3'
_refine_ls_weighting_scheme calc
_refine_ls_wR_factor_gt 0.2282
_refine_ls_wR_factor_ref 0.2449
_reflns_Friedel_coverage 0.000
_reflns_number_gt 8638
_reflns_number_total 11225
_reflns_threshold_expression 'I > 2\s(I)'
_cod_depositor_comments
;

2017-10-30
Z value and formula fixed to values more according to usual
chemical conventions.                 miguel
;
_cod_original_formula_sum 'C62 H110 Cl2 Co2 N6 O P2'
_cod_original_formula_weight 1206.25
_cod_original_formula_moiety 'C29 H51 Cl Co N3 P, C29 H49 Cl Co N3 P, C4 H10 O'
_cod_original_formula_units_Z 2
_cod_data_source_file c7dt00930e2.cif
_cod_data_source_block mf1325
_cod_database_code 7042785
_shelxl_version_number 2014-3
_shelx_space_group_comment
;
The symmetry employed for this shelxl refinement is uniquely defined
by the following loop, which should always be used as a source of
symmetry information in preference to the above space-group names.
They are only intended as comments.
;
_shelx_estimated_absorpt_t_max 0.893
_shelx_estimated_absorpt_t_min 0.849
_olex2_refinement_description
;
1. Fixed Uiso
 At 1.2 times of:
  All C(H) groups, All C(H,H) groups
 At 1.5 times of:
  All C(H,H,H) groups
2.a Ternary CH refined with riding coordinates:
 C24(H24), C53(H53), C15(H15), C44(H44), C41(H41), C12(H12), C56(H56), C27(H27)
2.b Secondary CH2 refined with riding coordinates:
 C5(H5a,H5b), C34(H34a,H34b), C35(H35a,H35b), C6(H6a,H6b), C31(H31a,H31b),
 C39(H39a,H39b), C33(H33a,H33b), C37(H37a,H37b), C2(H2a,H2b), C8(H8a,H8b),
 C10(H10a,H10b), C38(H38a,H38b), C9(H9a,H9b), C60(H60a,H60b), C61(H61a,H61b)
2.c Aromatic/amide H refined with riding coordinates:
 C22(H22), C50(H50), C51(H51), C49(H49), C20(H20), C21(H21)
2.d Idealised Me refined as rotating group:
 C16(H16a,H16b,H16c), C1(H1a,H1b,H1c), C30(H30a,H30b,H30c), C17(H17a,H17b,
 H17c), C42(H42a,H42b,H42c), C26(H26a,H26b,H26c), C32(H32a,H32b,H32c), C14(H14a,
 H14b,H14c), C28(H28a,H28b,H28c), C43(H43a,H43b,H43c), C3(H3a,H3b,H3c),
 C45(H45a,H45b,H45c), C25(H25a,H25b,H25c), C54(H54a,H54b,H54c), C58(H58a,H58b,
 H58c), C57(H57a,H57b,H57c), C13(H13a,H13b,H13c), C46(H46a,H46b,H46c), C55(H55a,
 H55b,H55c), C29(H29a,H29b,H29c), C62(H62a,H62b,H62c), C59(H59a,H59b,H59c)
;
_olex2_submission_special_instructions 'No special instructions were received'

loop_
_space_group_symop_operation_xyz
'x, y, z'
'-x, -y, -z'

loop_
_atom_site_label
_atom_site_type_symbol
_atom_site_fract_x
_atom_site_fract_y
_atom_site_fract_z
_atom_site_U_iso_or_equiv
_atom_site_adp_type
_atom_site_occupancy
_atom_site_site_symmetry_order
_atom_site_calc_flag
_atom_site_refinement_flags_posn
Co2 Co 0.35630(6) 0.98993(5) 0.83439(5) 0.0142(2) Uani 1 1 d .
Co1 Co 0.85462(6) 0.39741(5) 0.83292(5) 0.0146(2) Uani 1 1 d .
Cl1 Cl 0.86957(11) 0.27070(9) 0.87648(8) 0.0178(3) Uani 1 1 d .
Cl2 Cl 0.37080(11) 1.14597(9) 0.87618(8) 0.0177(3) Uani 1 1 d .
P2 P 0.13354(12) 0.92087(10) 0.82488(9) 0.0152(3) Uani 1 1 d .
P1 P 0.63158(12) 0.46002(10) 0.82054(9) 0.0155(3) Uani 1 1 d .
N6 N 0.5175(4) 0.9644(3) 0.8219(3) 0.0168(10) Uani 1 1 d .
N4 N 0.3881(4) 0.9042(3) 0.8982(3) 0.0152(10) Uani 1 1 d .
N2 N 0.6994(4) 0.4048(3) 0.7638(3) 0.0158(10) Uani 1 1 d .
N3 N 1.0157(4) 0.4147(3) 0.8203(3) 0.0182(11) Uani 1 1 d .
N1 N 0.8856(4) 0.5259(3) 0.8951(3) 0.0182(11) Uani 1 1 d .
N5 N 0.2007(4) 0.9366(3) 0.7674(3) 0.0151(10) Uani 1 1 d .
C7 C 0.8115(5) 0.5876(4) 0.9043(3) 0.0167(12) Uani 1 1 d .
C47 C 0.1764(5) 0.8955(4) 0.6847(3) 0.0179(12) Uani 1 1 d .
C24 C 0.6825(5) 0.2158(4) 0.6699(4) 0.0211(13) Uani 1 1 d .
H24 H 0.6953 0.2407 0.7266 0.025 Uiso 1 1 calc R
C18 C 0.6790(5) 0.3895(4) 0.6813(3) 0.0168(12) Uani 1 1 d .
C36 C 0.3133(5) 0.8481(4) 0.9070(3) 0.0175(12) Uani 1 1 d .
C5 C 1.0693(5) 0.4798(4) 0.9003(4) 0.0208(13) Uani 1 1 d .
H5A H 1.1425 0.5024 0.9040 0.025 Uiso 1 1 calc R
H5B H 1.0776 0.4471 0.9396 0.025 Uiso 1 1 calc R
C52 C 0.1650(5) 0.7984(4) 0.6486(4) 0.0204(13) Uani 1 1 d .
C53 C 0.1776(5) 0.7281(4) 0.6943(4) 0.0278(15) Uani 1 1 d .
H53 H 0.1828 0.7615 0.7485 0.033 Uiso 1 1 calc R
C34 C 0.5711(5) 0.9525(4) 0.9017(3) 0.0175(12) Uani 1 1 d .
H34A H 0.5800 1.0116 0.9410 0.021 Uiso 1 1 calc R
H34B H 0.6441 0.9323 0.9050 0.021 Uiso 1 1 calc R
C40 C 0.1996(5) 0.8505(4) 0.8827(4) 0.0164(12) Uani 1 1 d .
C23 C 0.6742(5) 0.2965(4) 0.6344(4) 0.0209(13) Uani 1 1 d .
C16 C 0.6060(5) 0.4439(4) 0.9620(4) 0.0233(13) Uani 1 1 d .
H16A H 0.6418 0.5055 0.9812 0.035 Uiso 1 1 calc GR
H16B H 0.6312 0.4128 1.0019 0.035 Uiso 1 1 calc GR
H16C H 0.5274 0.4463 0.9490 0.035 Uiso 1 1 calc GR
C35 C 0.5041(5) 0.8829(4) 0.9196(4) 0.0192(13) Uani 1 1 d .
H35A H 0.5100 0.8208 0.8895 0.023 Uiso 1 1 calc R
H35B H 0.5318 0.8867 0.9751 0.023 Uiso 1 1 calc R
C6 C 1.0020(5) 0.5614(4) 0.9176(4) 0.0213(13) Uani 1 1 d .
H6A H 1.0288 0.5945 0.9732 0.026 Uiso 1 1 calc R
H6B H 1.0091 0.6034 0.8879 0.026 Uiso 1 1 calc R
C4 C 1.0191(5) 0.4601(4) 0.7588(4) 0.0219(13) Uani 1 1 d .
C31 C 0.5739(5) 1.0464(4) 0.8141(4) 0.0228(14) Uani 1 1 d .
H31A H 0.5733 1.0993 0.8572 0.027 Uiso 1 1 calc R
H31B H 0.5307 1.0588 0.7657 0.027 Uiso 1 1 calc R
O1 O -0.2492(5) 0.6905(5) 0.5103(4) 0.0598(17) Uani 1 1 d .
C19 C 0.6699(5) 0.4617(4) 0.6451(4) 0.0222(13) Uani 1 1 d .
C1 C 1.1916(5) 0.3353(4) 0.8128(4) 0.0276(15) Uani 1 1 d .
H1A H 1.1942 0.3537 0.7678 0.041 Uiso 1 1 calc GR
H1B H 1.2207 0.2765 0.8107 0.041 Uiso 1 1 calc GR
H1C H 1.2352 0.3804 0.8600 0.041 Uiso 1 1 calc GR
C39 C 0.1436(5) 0.7779(4) 0.9055(4) 0.0234(14) Uani 1 1 d .
H39A H 0.1098 0.8067 0.9451 0.028 Uiso 1 1 calc R
H39B H 0.0874 0.7385 0.8600 0.028 Uiso 1 1 calc R
C30 C 0.6928(5) 1.0387(4) 0.8135(4) 0.0262(14) Uani 1 1 d .
H30A H 0.6955 0.9856 0.7721 0.039 Uiso 1 1 calc GR
H30B H 0.7384 1.0324 0.8631 0.039 Uiso 1 1 calc GR
H30C H 0.7193 1.0931 0.8049 0.039 Uiso 1 1 calc GR
C17 C 0.5686(6) 0.2975(4) 0.8497(4) 0.0250(14) Uani 1 1 d .
H17A H 0.4910 0.3047 0.8385 0.037 Uiso 1 1 calc GR
H17B H 0.5899 0.2593 0.8844 0.037 Uiso 1 1 calc GR
H17C H 0.5838 0.2692 0.8016 0.037 Uiso 1 1 calc GR
C33 C 0.5201(5) 0.8779(4) 0.7603(4) 0.0223(13) Uani 1 1 d .
H33A H 0.4845 0.8268 0.7689 0.027 Uiso 1 1 calc R
H33B H 0.5966 0.8660 0.7663 0.027 Uiso 1 1 calc R
C22 C 0.6619(5) 0.2788(5) 0.5556(4) 0.0280(15) Uani 1 1 d .
H22 H 0.6603 0.2184 0.5256 0.034 Uiso 1 1 calc R
C15 C 0.6340(5) 0.3919(4) 0.8890(3) 0.0179(12) Uani 1 1 d .
H15 H 0.7113 0.3790 0.9083 0.022 Uiso 1 1 calc R
C44 C -0.0103(5) 0.8703(4) 0.7716(4) 0.0222(13) Uani 1 1 d .
H44 H -0.0071 0.8041 0.7496 0.027 Uiso 1 1 calc R
C41 C 0.1377(5) 1.0353(4) 0.8923(3) 0.0173(12) Uani 1 1 d .
H41 H 0.2151 1.0608 0.9112 0.021 Uiso 1 1 calc R
C37 C 0.3444(5) 0.7737(4) 0.9469(4) 0.0227(14) Uani 1 1 d .
H37A H 0.3857 0.8002 1.0022 0.027 Uiso 1 1 calc R
H37B H 0.3892 0.7319 0.9224 0.027 Uiso 1 1 calc R
C48 C 0.1686(5) 0.9552(4) 0.6365(4) 0.0196(13) Uani 1 1 d .
C12 C 0.4883(5) 0.4746(4) 0.7664(4) 0.0227(14) Uani 1 1 d .
H12 H 0.4924 0.5268 0.7453 0.027 Uiso 1 1 calc R
C42 C 0.1095(5) 1.0328(4) 0.9665(4) 0.0237(14) Uani 1 1 d .
H42A H 0.0307 1.0245 0.9541 0.035 Uiso 1 1 calc GR
H42B H 0.1379 1.0898 1.0068 0.035 Uiso 1 1 calc GR
H42C H 0.1424 0.9826 0.9846 0.035 Uiso 1 1 calc GR
C2 C 1.0719(5) 0.3280(4) 0.8124(4) 0.0222(13) Uani 1 1 d .
H2A H 1.0290 0.2835 0.7637 0.027 Uiso 1 1 calc R
H2B H 1.0703 0.3035 0.8551 0.027 Uiso 1 1 calc R
C26 C 0.5733(6) 0.1524(5) 0.6335(4) 0.0312(16) Uani 1 1 d .
H26A H 0.5132 0.1879 0.6412 0.047 Uiso 1 1 calc GR
H26B H 0.5781 0.1042 0.6586 0.047 Uiso 1 1 calc GR
H26C H 0.5606 0.1258 0.5783 0.047 Uiso 1 1 calc GR
C11 C 0.6966(5) 0.5696(4) 0.8786(4) 0.0171(12) Uani 1 1 d .
C8 C 0.8428(5) 0.6899(4) 0.9446(4) 0.0242(14) Uani 1 1 d .
H8A H 0.8842 0.7006 0.9999 0.029 Uiso 1 1 calc R
H8B H 0.8874 0.7156 0.9200 0.029 Uiso 1 1 calc R
C56 C 0.1817(5) 1.0599(4) 0.6698(4) 0.0226(14) Uani 1 1 d .
H56 H 0.1948 1.0743 0.7266 0.027 Uiso 1 1 calc R
C50 C 0.1354(6) 0.8234(5) 0.5218(4) 0.0321(16) Uani 1 1 d .
H50 H 0.1209 0.7997 0.4679 0.039 Uiso 1 1 calc R
C32 C 0.4642(6) 0.8814(5) 0.6774(4) 0.0280(15) Uani 1 1 d .
H32A H 0.4600 0.8215 0.6415 0.042 Uiso 1 1 calc GR
H32B H 0.5061 0.9251 0.6654 0.042 Uiso 1 1 calc GR
H32C H 0.3910 0.8999 0.6724 0.042 Uiso 1 1 calc GR
C14 C 0.4153(5) 0.5004(5) 0.8196(4) 0.0267(15) Uani 1 1 d .
H14A H 0.4020 0.4485 0.8369 0.040 Uiso 1 1 calc GR
H14B H 0.3462 0.5176 0.7907 0.040 Uiso 1 1 calc GR
H14C H 0.4522 0.5513 0.8644 0.040 Uiso 1 1 calc GR
C28 C 0.7796(6) 0.6166(5) 0.6940(5) 0.0342(17) Uani 1 1 d .
H28A H 0.8428 0.5908 0.7215 0.051 Uiso 1 1 calc GR
H28B H 0.7805 0.6801 0.7221 0.051 Uiso 1 1 calc GR
H28C H 0.7817 0.6123 0.6421 0.051 Uiso 1 1 calc GR
C51 C 0.1445(6) 0.7655(5) 0.5686(4) 0.0303(16) Uani 1 1 d .
H51 H 0.1367 0.7021 0.5454 0.036 Uiso 1 1 calc R
C43 C 0.0722(6) 1.1032(4) 0.8535(4) 0.0293(15) Uani 1 1 d .
H43A H 0.0904 1.1024 0.8071 0.044 Uiso 1 1 calc GR
H43B H 0.0902 1.1641 0.8895 0.044 Uiso 1 1 calc GR
H43C H -0.0055 1.0860 0.8395 0.044 Uiso 1 1 calc GR
C49 C 0.1483(6) 0.9184(5) 0.5570(4) 0.0278(15) Uani 1 1 d .
H49 H 0.1430 0.9579 0.5258 0.033 Uiso 1 1 calc R
C27 C 0.6738(5) 0.5631(4) 0.6881(4) 0.0243(14) Uani 1 1 d .
H27 H 0.6743 0.5676 0.7417 0.029 Uiso 1 1 calc R
C3 C 0.9671(6) 0.4000(5) 0.6755(4) 0.0307(15) Uani 1 1 d .
H3A H 0.9622 0.4362 0.6396 0.046 Uiso 1 1 calc GR
H3B H 0.8943 0.3755 0.6692 0.046 Uiso 1 1 calc GR
H3C H 1.0117 0.3502 0.6646 0.046 Uiso 1 1 calc GR
C45 C -0.0828(5) 0.8800(5) 0.8256(4) 0.0268(14) Uani 1 1 d .
H45A H -0.0469 0.8566 0.8691 0.040 Uiso 1 1 calc GR
H45B H -0.1533 0.8455 0.7964 0.040 Uiso 1 1 calc GR
H45C H -0.0933 0.9438 0.8449 0.040 Uiso 1 1 calc GR
C25 C 0.7790(6) 0.1602(5) 0.6581(4) 0.0326(16) Uani 1 1 d .
H25A H 0.7666 0.1335 0.6029 0.049 Uiso 1 1 calc GR
H25B H 0.7845 0.1121 0.6833 0.049 Uiso 1 1 calc GR
H25C H 0.8464 0.2001 0.6807 0.049 Uiso 1 1 calc GR
C20 C 0.6555(6) 0.4381(5) 0.5627(4) 0.0310(16) Uani 1 1 d .
H20 H 0.6487 0.4846 0.5381 0.037 Uiso 1 1 calc R
C21 C 0.6517(6) 0.3496(5) 0.5199(4) 0.0380(18) Uani 1 1 d .
H21 H 0.6424 0.3359 0.4664 0.046 Uiso 1 1 calc R
C10 C 0.6417(5) 0.6573(4) 0.9003(4) 0.0257(14) Uani 1 1 d .
H10A H 0.5880 0.6671 0.8541 0.031 Uiso 1 1 calc R
H10B H 0.6048 0.6547 0.9382 0.031 Uiso 1 1 calc R
C54 C 0.2835(6) 0.6799(5) 0.6975(5) 0.0396(19) Uani 1 1 d .
H54A H 0.2796 0.6441 0.6454 0.059 Uiso 1 1 calc GR
H54B H 0.2914 0.6400 0.7306 0.059 Uiso 1 1 calc GR
H54C H 0.3460 0.7253 0.7183 0.059 Uiso 1 1 calc GR
C58 C 0.2817(6) 1.1028(5) 0.6581(4) 0.0327(16) Uani 1 1 d .
H58A H 0.3461 1.0731 0.6782 0.049 Uiso 1 1 calc GR
H58B H 0.2935 1.1674 0.6856 0.049 Uiso 1 1 calc GR
H58C H 0.2682 1.0948 0.6030 0.049 Uiso 1 1 calc GR
C57 C 0.0773(6) 1.1031(5) 0.6350(4) 0.0325(16) Uani 1 1 d .
H57A H 0.0638 1.0919 0.5795 0.049 Uiso 1 1 calc GR
H57B H 0.0869 1.1684 0.6599 0.049 Uiso 1 1 calc GR
H57C H 0.0155 1.0763 0.6435 0.049 Uiso 1 1 calc GR
C13 C 0.4325(5) 0.3909(5) 0.6953(4) 0.0340(17) Uani 1 1 d .
H13A H 0.4789 0.3759 0.6625 0.051 Uiso 1 1 calc GR
H13B H 0.3623 0.4055 0.6657 0.051 Uiso 1 1 calc GR
H13C H 0.4217 0.3391 0.7136 0.051 Uiso 1 1 calc GR
C46 C -0.0677(6) 0.9077(6) 0.7022(4) 0.0372(18) Uani 1 1 d .
H46A H -0.0717 0.9729 0.7212 0.056 Uiso 1 1 calc GR
H46B H -0.1411 0.8774 0.6761 0.056 Uiso 1 1 calc GR
H46C H -0.0263 0.8963 0.6659 0.056 Uiso 1 1 calc GR
C55 C 0.0775(7) 0.6551(5) 0.6627(5) 0.0401(19) Uani 1 1 d .
H55A H 0.0105 0.6853 0.6568 0.060 Uiso 1 1 calc GR
H55B H 0.0835 0.6194 0.6989 0.060 Uiso 1 1 calc GR
H55C H 0.0762 0.6152 0.6125 0.060 Uiso 1 1 calc GR
C29 C 0.5723(6) 0.6077(5) 0.6490(5) 0.0382(18) Uani 1 1 d .
H29A H 0.5732 0.6086 0.5979 0.057 Uiso 1 1 calc GR
H29B H 0.5740 0.6697 0.6808 0.057 Uiso 1 1 calc GR
H29C H 0.5062 0.5728 0.6439 0.057 Uiso 1 1 calc GR
C38 C 0.2364(6) 0.7241(7) 0.9375(7) 0.057(3) Uani 1 1 d .
H38A H 0.2279 0.6626 0.9017 0.068 Uiso 1 1 calc R
H38B H 0.2353 0.7185 0.9879 0.068 Uiso 1 1 calc R
C9 C 0.7352(6) 0.7323(5) 0.9352(7) 0.061(3) Uani 1 1 d .
H9A H 0.7279 0.7718 0.9011 0.073 Uiso 1 1 calc R
H9B H 0.7330 0.7696 0.9860 0.073 Uiso 1 1 calc R
C60 C -0.2801(8) 0.7826(7) 0.5074(5) 0.055(2) Uani 1 1 d .
H60A H -0.3128 0.7836 0.4533 0.066 Uiso 1 1 calc R
H60B H -0.2157 0.8272 0.5320 0.066 Uiso 1 1 calc R
C61 C -0.1616(8) 0.6662(8) 0.4765(6) 0.063(3) Uani 1 1 d .
H61A H -0.0933 0.7030 0.5106 0.075 Uiso 1 1 calc R
H61B H -0.1802 0.6784 0.4258 0.075 Uiso 1 1 calc R
C62 C -0.1477(9) 0.5693(8) 0.4673(8) 0.082(4) Uani 1 1 d .
H62A H -0.1007 0.5495 0.4355 0.123 Uiso 1 1 calc GR
H62B H -0.2185 0.5342 0.4422 0.123 Uiso 1 1 calc GR
H62C H -0.1147 0.5598 0.5180 0.123 Uiso 1 1 calc GR
C59 C -0.3603(8) 0.8042(9) 0.5501(6) 0.073(3) Uani 1 1 d .
H59A H -0.4237 0.7598 0.5248 0.109 Uiso 1 1 calc GR
H59B H -0.3827 0.8647 0.5502 0.109 Uiso 1 1 calc GR
H59C H -0.3270 0.8022 0.6032 0.109 Uiso 1 1 calc GR

loop_
_atom_site_aniso_label
_atom_site_aniso_U_11
_atom_site_aniso_U_22
_atom_site_aniso_U_33
_atom_site_aniso_U_23
_atom_site_aniso_U_13
_atom_site_aniso_U_12
Co2 0.0130(4) 0.0107(4) 0.0210(4) 0.0062(3) 0.0070(3) 0.0027(3)
Co1 0.0131(4) 0.0103(4) 0.0223(4) 0.0061(3) 0.0070(3) 0.0028(3)
Cl1 0.0179(7) 0.0122(6) 0.0267(8) 0.0084(6) 0.0093(6) 0.0043(5)
Cl2 0.0175(7) 0.0110(6) 0.0265(7) 0.0064(5) 0.0086(6) 0.0031(5)
P2 0.0134(7) 0.0122(7) 0.0224(8) 0.0063(6) 0.0078(6) 0.0027(6)
P1 0.0128(7) 0.0115(7) 0.0244(8) 0.0065(6) 0.0079(6) 0.0027(5)
N6 0.018(2) 0.009(2) 0.025(3) 0.005(2) 0.010(2) 0.0038(19)
N4 0.013(2) 0.015(2) 0.023(3) 0.010(2) 0.009(2) 0.0068(19)
N2 0.016(2) 0.013(2) 0.021(3) 0.007(2) 0.007(2) 0.0037(19)
N3 0.019(3) 0.014(2) 0.025(3) 0.007(2) 0.010(2) 0.003(2)
N1 0.013(2) 0.018(2) 0.024(3) 0.005(2) 0.007(2) 0.001(2)
N5 0.013(2) 0.013(2) 0.021(3) 0.006(2) 0.008(2) 0.0034(19)
C7 0.018(3) 0.014(3) 0.023(3) 0.010(2) 0.009(2) 0.002(2)
C47 0.016(3) 0.021(3) 0.020(3) 0.006(2) 0.009(2) 0.005(2)
C24 0.020(3) 0.019(3) 0.028(3) 0.010(3) 0.010(3) 0.003(2)
C18 0.014(3) 0.019(3) 0.018(3) 0.007(2) 0.005(2) 0.001(2)
C36 0.021(3) 0.014(3) 0.021(3) 0.006(2) 0.011(3) 0.004(2)
C5 0.017(3) 0.016(3) 0.032(3) 0.008(3) 0.009(3) 0.003(2)
C52 0.014(3) 0.023(3) 0.023(3) 0.008(3) 0.003(2) 0.002(2)
C53 0.027(3) 0.013(3) 0.041(4) 0.004(3) 0.012(3) -0.001(3)
C34 0.014(3) 0.019(3) 0.022(3) 0.008(2) 0.008(2) 0.007(2)
C40 0.016(3) 0.010(3) 0.026(3) 0.008(2) 0.008(2) 0.004(2)
C23 0.013(3) 0.022(3) 0.025(3) 0.006(3) 0.004(3) 0.001(2)
C16 0.026(3) 0.022(3) 0.027(3) 0.008(3) 0.015(3) 0.007(3)
C35 0.016(3) 0.017(3) 0.028(3) 0.010(3) 0.007(3) 0.004(2)
C6 0.015(3) 0.017(3) 0.031(3) 0.006(3) 0.006(3) 0.001(2)
C4 0.023(3) 0.024(3) 0.025(3) 0.012(3) 0.013(3) 0.000(3)
C31 0.016(3) 0.017(3) 0.038(4) 0.014(3) 0.009(3) 0.002(2)
O1 0.050(4) 0.067(4) 0.065(4) 0.025(4) 0.017(3) 0.005(3)
C19 0.018(3) 0.023(3) 0.029(3) 0.012(3) 0.007(3) 0.004(2)
C1 0.019(3) 0.017(3) 0.051(4) 0.012(3) 0.014(3) 0.010(3)
C39 0.021(3) 0.022(3) 0.034(4) 0.017(3) 0.011(3) 0.004(3)
C30 0.016(3) 0.024(3) 0.043(4) 0.012(3) 0.014(3) 0.002(3)
C17 0.033(4) 0.014(3) 0.036(4) 0.010(3) 0.021(3) 0.003(3)
C33 0.022(3) 0.015(3) 0.029(3) 0.003(3) 0.010(3) 0.004(2)
C22 0.025(3) 0.028(3) 0.027(3) 0.004(3) 0.006(3) 0.000(3)
C15 0.018(3) 0.016(3) 0.025(3) 0.007(2) 0.013(3) 0.007(2)
C44 0.015(3) 0.021(3) 0.031(3) 0.006(3) 0.009(3) -0.001(2)
C41 0.018(3) 0.014(3) 0.026(3) 0.007(2) 0.015(3) 0.002(2)
C37 0.020(3) 0.016(3) 0.035(4) 0.015(3) 0.006(3) 0.002(2)
C48 0.018(3) 0.018(3) 0.022(3) 0.005(2) 0.006(3) 0.006(2)
C12 0.015(3) 0.022(3) 0.034(4) 0.014(3) 0.006(3) 0.004(2)
C42 0.025(3) 0.020(3) 0.030(3) 0.006(3) 0.016(3) 0.002(3)
C2 0.017(3) 0.015(3) 0.039(4) 0.008(3) 0.015(3) 0.004(2)
C26 0.034(4) 0.024(3) 0.033(4) 0.009(3) 0.007(3) -0.005(3)
C11 0.017(3) 0.009(3) 0.027(3) 0.005(2) 0.010(3) 0.003(2)
C8 0.024(3) 0.014(3) 0.031(3) 0.001(3) 0.008(3) 0.002(2)
C56 0.029(3) 0.015(3) 0.027(3) 0.010(3) 0.010(3) 0.005(3)
C50 0.040(4) 0.035(4) 0.020(3) 0.005(3) 0.009(3) 0.010(3)
C32 0.026(3) 0.030(4) 0.029(4) 0.004(3) 0.014(3) 0.008(3)
C14 0.017(3) 0.027(3) 0.041(4) 0.014(3) 0.012(3) 0.005(3)
C28 0.037(4) 0.019(3) 0.045(4) 0.011(3) 0.009(3) -0.002(3)
C51 0.032(4) 0.022(3) 0.031(4) 0.000(3) 0.008(3) 0.008(3)
C43 0.044(4) 0.015(3) 0.043(4) 0.014(3) 0.029(3) 0.014(3)
C49 0.028(3) 0.030(4) 0.030(4) 0.014(3) 0.012(3) 0.011(3)
C27 0.029(3) 0.019(3) 0.030(3) 0.011(3) 0.013(3) 0.009(3)
C3 0.029(4) 0.033(4) 0.034(4) 0.013(3) 0.013(3) 0.005(3)
C45 0.018(3) 0.026(3) 0.038(4) 0.009(3) 0.012(3) 0.004(3)
C25 0.033(4) 0.027(4) 0.040(4) 0.011(3) 0.014(3) 0.010(3)
C20 0.030(4) 0.027(4) 0.042(4) 0.022(3) 0.009(3) 0.004(3)
C21 0.040(4) 0.045(5) 0.032(4) 0.016(3) 0.010(3) 0.000(3)
C10 0.020(3) 0.015(3) 0.043(4) 0.005(3) 0.014(3) 0.004(3)
C54 0.036(4) 0.022(4) 0.061(5) 0.021(4) 0.008(4) 0.005(3)
C58 0.032(4) 0.034(4) 0.037(4) 0.013(3) 0.014(3) 0.000(3)
C57 0.035(4) 0.022(3) 0.036(4) 0.007(3) 0.006(3) 0.010(3)
C13 0.016(3) 0.038(4) 0.042(4) 0.008(3) 0.003(3) 0.002(3)
C46 0.019(3) 0.057(5) 0.037(4) 0.019(4) 0.007(3) 0.000(3)
C55 0.040(4) 0.025(4) 0.055(5) 0.004(3) 0.022(4) -0.006(3)
C29 0.036(4) 0.030(4) 0.057(5) 0.024(4) 0.016(4) 0.013(3)
C38 0.022(4) 0.063(6) 0.116(8) 0.071(6) 0.024(5) 0.014(4)
C9 0.024(4) 0.017(4) 0.122(9) -0.010(4) 0.021(5) -0.001(3)
C60 0.055(6) 0.059(6) 0.048(5) 0.019(4) 0.011(4) 0.006(5)
C61 0.040(5) 0.095(8) 0.052(6) 0.016(5) 0.018(4) -0.001(5)
C62 0.049(6) 0.081(8) 0.093(9) -0.008(7) 0.018(6) 0.018(6)
C59 0.045(6) 0.110(9) 0.058(6) 0.024(6) 0.009(5) 0.015(6)

loop_
_atom_type_symbol
_atom_type_description
_atom_type_scat_dispersion_real
_atom_type_scat_dispersion_imag
_atom_type_scat_source
C C 0.0033 0.0016 'International Tables Vol C Tables 4.2.6.8 and 6.1.1.4'
H H 0.0000 0.0000 'International Tables Vol C Tables 4.2.6.8 and 6.1.1.4'
Cl Cl 0.1484 0.1585 'International Tables Vol C Tables 4.2.6.8 and 6.1.1.4'
Co Co 0.3494 0.9721 'International Tables Vol C Tables 4.2.6.8 and 6.1.1.4'
N N 0.0061 0.0033 'International Tables Vol C Tables 4.2.6.8 and 6.1.1.4'
O O 0.0106 0.0060 'International Tables Vol C Tables 4.2.6.8 and 6.1.1.4'
P P 0.1023 0.0942 'International Tables Vol C Tables 4.2.6.8 and 6.1.1.4'

loop_
_geom_angle_atom_site_label_1
_geom_angle_atom_site_label_2
_geom_angle_atom_site_label_3
_geom_angle
N6 Co2 Cl2 101.40(13)
N4 Co2 Cl2 127.93(15)
N4 Co2 N6 84.71(19)
N4 Co2 N5 98.01(19)
N5 Co2 Cl2 112.13(14)
N5 Co2 N6 133.62(19)
N2 Co1 Cl1 112.74(14)
N2 Co1 N3 132.64(19)
N3 Co1 Cl1 101.43(13)
N1 Co1 Cl1 127.91(15)
N1 Co1 N2 98.0(2)
N1 Co1 N3 84.8(2)
N5 P2 C40 112.1(3)
N5 P2 C44 113.3(3)
N5 P2 C41 105.2(3)
C40 P2 C44 108.1(3)
C40 P2 C41 106.8(3)
C41 P2 C44 111.1(3)
N2 P1 C15 105.4(3)
N2 P1 C12 113.4(3)
N2 P1 C11 112.8(3)
C15 P1 C12 110.9(3)
C11 P1 C15 106.4(3)
C11 P1 C12 107.7(3)
C34 N6 Co2 96.9(3)
C34 N6 C31 109.7(5)
C34 N6 C33 109.6(4)
C31 N6 Co2 112.4(3)
C33 N6 Co2 115.0(4)
C33 N6 C31 112.1(5)
C36 N4 Co2 126.4(4)
C36 N4 C35 117.7(5)
C35 N4 Co2 113.7(4)
P1 N2 Co1 107.8(3)
C18 N2 Co1 118.9(4)
C18 N2 P1 130.1(4)
C5 N3 Co1 96.7(3)
C5 N3 C4 109.7(5)
C4 N3 Co1 115.3(4)
C2 N3 Co1 112.6(3)
C2 N3 C5 109.6(5)
C2 N3 C4 111.8(5)
C7 N1 Co1 127.0(4)
C7 N1 C6 117.7(5)
C6 N1 Co1 113.6(4)
P2 N5 Co2 108.3(3)
C47 N5 Co2 119.9(4)
C47 N5 P2 128.9(4)
N1 C7 C11 126.7(5)
N1 C7 C8 123.7(5)
C11 C7 C8 109.6(5)
C52 C47 N5 123.8(5)
C48 C47 N5 117.8(5)
C48 C47 C52 118.3(5)
C23 C24 H24 108.3
C23 C24 C26 110.4(5)
C23 C24 C25 111.3(5)
C26 C24 H24 108.3
C25 C24 H24 108.3
C25 C24 C26 110.0(5)
N2 C18 C23 117.5(5)
C19 C18 N2 123.4(5)
C19 C18 C23 118.9(5)
N4 C36 C40 126.5(5)
N4 C36 C37 123.3(5)
C40 C36 C37 110.1(5)
N3 C5 H5A 109.2
N3 C5 H5B 109.2
N3 C5 C6 111.8(5)
H5A C5 H5B 107.9
C6 C5 H5A 109.2
C6 C5 H5B 109.2
C47 C52 C53 123.2(6)
C51 C52 C47 119.4(6)
C51 C52 C53 117.3(6)
C52 C53 H53 107.3
C52 C53 C54 112.3(6)
C52 C53 C55 113.0(6)
C54 C53 H53 107.3
C54 C53 C55 109.4(6)
C55 C53 H53 107.3
N6 C34 H34A 109.2
N6 C34 H34B 109.2
N6 C34 C35 112.3(5)
H34A C34 H34B 107.9
C35 C34 H34A 109.2
C35 C34 H34B 109.2
C36 C40 P2 122.3(4)
C36 C40 C39 110.9(5)
C39 C40 P2 126.6(4)
C18 C23 C24 121.3(5)
C22 C23 C24 119.1(6)
C22 C23 C18 119.7(6)
H16A C16 H16B 109.5
H16A C16 H16C 109.5
H16B C16 H16C 109.5
C15 C16 H16A 109.5
C15 C16 H16B 109.5
C15 C16 H16C 109.5
N4 C35 C34 108.0(4)
N4 C35 H35A 110.1
N4 C35 H35B 110.1
C34 C35 H35A 110.1
C34 C35 H35B 110.1
H35A C35 H35B 108.4
N1 C6 C5 108.3(5)
N1 C6 H6A 110.0
N1 C6 H6B 110.0
C5 C6 H6A 110.0
C5 C6 H6B 110.0
H6A C6 H6B 108.4
N3 C4 C3 114.1(5)
N6 C31 H31A 108.2
N6 C31 H31B 108.2
N6 C31 C30 116.4(5)
H31A C31 H31B 107.4
C30 C31 H31A 108.2
C30 C31 H31B 108.2
C61 O1 C60 110.7(7)
C18 C19 C27 124.3(6)
C18 C19 C20 118.3(6)
C20 C19 C27 117.4(5)
H1A C1 H1B 109.5
H1A C1 H1C 109.5
H1B C1 H1C 109.5
C2 C1 H1A 109.5
C2 C1 H1B 109.5
C2 C1 H1C 109.5
C40 C39 H39A 111.0
C40 C39 H39B 111.0
H39A C39 H39B 109.0
C38 C39 C40 103.9(5)
C38 C39 H39A 111.0
C38 C39 H39B 111.0
C31 C30 H30A 109.5
C31 C30 H30B 109.5
C31 C30 H30C 109.5
H30A C30 H30B 109.5
H30A C30 H30C 109.5
H30B C30 H30C 109.5
H17A C17 H17B 109.5
H17A C17 H17C 109.5
H17B C17 H17C 109.5
C15 C17 H17A 109.5
C15 C17 H17B 109.5
C15 C17 H17C 109.5
N6 C33 H33A 108.8
N6 C33 H33B 108.8
N6 C33 C32 113.9(5)
H33A C33 H33B 107.7
C32 C33 H33A 108.8
C32 C33 H33B 108.8
C23 C22 H22 119.3
C23 C22 C21 121.4(7)
C21 C22 H22 119.3
P1 C15 H15 105.2
C16 C15 P1 114.2(4)
C16 C15 C17 112.1(5)
C16 C15 H15 105.2
C17 C15 P1 113.8(4)
C17 C15 H15 105.2
P2 C44 H44 106.8
C45 C44 P2 113.1(4)
C45 C44 H44 106.8
C46 C44 P2 113.6(4)
C46 C44 H44 106.8
C46 C44 C45 109.4(5)
P2 C41 H41 105.5
C42 C41 P2 113.7(4)
C42 C41 H41 105.5
C43 C41 P2 114.4(4)
C43 C41 H41 105.5
C43 C41 C42 111.4(5)
C36 C37 H37A 110.7
C36 C37 H37B 110.7
C36 C37 C38 105.3(5)
H37A C37 H37B 108.8
C38 C37 H37A 110.7
C38 C37 H37B 110.7
C47 C48 C56 122.2(5)
C49 C48 C47 119.6(6)
C49 C48 C56 118.2(5)
P1 C12 H12 106.5
C14 C12 P1 112.9(4)
C14 C12 H12 106.5
C14 C12 C13 110.5(5)
C13 C12 P1 113.3(4)
C13 C12 H12 106.5
C41 C42 H42A 109.5
C41 C42 H42B 109.5
C41 C42 H42C 109.5
H42A C42 H42B 109.5
H42A C42 H42C 109.5
H42B C42 H42C 109.5
N3 C2 C1 116.8(5)
N3 C2 H2A 108.1
N3 C2 H2B 108.1
C1 C2 H2A 108.1
C1 C2 H2B 108.1
H2A C2 H2B 107.3
C24 C26 H26A 109.5
C24 C26 H26B 109.5
C24 C26 H26C 109.5
H26A C26 H26B 109.5
H26A C26 H26C 109.5
H26B C26 H26C 109.5
C7 C11 P1 121.5(5)
C7 C11 C10 110.9(5)
C10 C11 P1 127.3(4)
C7 C8 H8A 110.7
C7 C8 H8B 110.7
H8A C8 H8B 108.8
C9 C8 C7 105.2(5)
C9 C8 H8A 110.7
C9 C8 H8B 110.7
C48 C56 H56 107.6
C48 C56 C58 111.5(6)
C48 C56 C57 111.9(5)
C58 C56 H56 107.6
C57 C56 H56 107.6
C57 C56 C58 110.4(5)
C51 C50 H50 120.7
C51 C50 C49 118.7(6)
C49 C50 H50 120.7
C33 C32 H32A 109.5
C33 C32 H32B 109.5
C33 C32 H32C 109.5
H32A C32 H32B 109.5
H32A C32 H32C 109.5
H32B C32 H32C 109.5
C12 C14 H14A 109.5
C12 C14 H14B 109.5
C12 C14 H14C 109.5
H14A C14 H14B 109.5
H14A C14 H14C 109.5
H14B C14 H14C 109.5
H28A C28 H28B 109.5
H28A C28 H28C 109.5
H28B C28 H28C 109.5
C27 C28 H28A 109.5
C27 C28 H28B 109.5
C27 C28 H28C 109.5
C52 C51 H51 118.9
C50 C51 C52 122.2(6)
C50 C51 H51 118.9
C41 C43 H43A 109.5
C41 C43 H43B 109.5
C41 C43 H43C 109.5
H43A C43 H43B 109.5
H43A C43 H43C 109.5
H43B C43 H43C 109.5
C48 C49 C50 121.8(6)
C48 C49 H49 119.1
C50 C49 H49 119.1
C19 C27 C28 111.2(6)
C19 C27 H27 107.9
C19 C27 C29 112.0(6)
C28 C27 H27 107.9
C28 C27 C29 109.8(5)
C29 C27 H27 107.9
C4 C3 H3A 109.5
C4 C3 H3B 109.5
C4 C3 H3C 109.5
H3A C3 H3B 109.5
H3A C3 H3C 109.5
H3B C3 H3C 109.5
C44 C45 H45A 109.5
C44 C45 H45B 109.5
C44 C45 H45C 109.5
H45A C45 H45B 109.5
H45A C45 H45C 109.5
H45B C45 H45C 109.5
C24 C25 H25A 109.5
C24 C25 H25B 109.5
C24 C25 H25C 109.5
H25A C25 H25B 109.5
H25A C25 H25C 109.5
H25B C25 H25C 109.5
C19 C20 H20 119.3
C21 C20 C19 121.5(6)
C21 C20 H20 119.3
C22 C21 H21 119.9
C20 C21 C22 120.2(7)
C20 C21 H21 119.9
C11 C10 H10A 110.9
C11 C10 H10B 110.9
H10A C10 H10B 108.9
C9 C10 C11 104.4(5)
C9 C10 H10A 110.9
C9 C10 H10B 110.9
C53 C54 H54A 109.5
C53 C54 H54B 109.5
C53 C54 H54C 109.5
H54A C54 H54B 109.5
H54A C54 H54C 109.5
H54B C54 H54C 109.5
C56 C58 H58A 109.5
C56 C58 H58B 109.5
C56 C58 H58C 109.5
H58A C58 H58B 109.5
H58A C58 H58C 109.5
H58B C58 H58C 109.5
C56 C57 H57A 109.5
C56 C57 H57B 109.5
C56 C57 H57C 109.5
H57A C57 H57B 109.5
H57A C57 H57C 109.5
H57B C57 H57C 109.5
C12 C13 H13A 109.5
C12 C13 H13B 109.5
C12 C13 H13C 109.5
H13A C13 H13B 109.5
H13A C13 H13C 109.5
H13B C13 H13C 109.5
C44 C46 H46A 109.5
C44 C46 H46B 109.5
C44 C46 H46C 109.5
H46A C46 H46B 109.5
H46A C46 H46C 109.5
H46B C46 H46C 109.5
C53 C55 H55A 109.5
C53 C55 H55B 109.5
C53 C55 H55C 109.5
H55A C55 H55B 109.5
H55A C55 H55C 109.5
H55B C55 H55C 109.5
C27 C29 H29A 109.5
C27 C29 H29B 109.5
C27 C29 H29C 109.5
H29A C29 H29B 109.5
H29A C29 H29C 109.5
H29B C29 H29C 109.5
C39 C38 C37 108.8(6)
C39 C38 H38A 109.9
C39 C38 H38B 109.9
C37 C38 H38A 109.9
C37 C38 H38B 109.9
H38A C38 H38B 108.3
C8 C9 C10 109.3(6)
C8 C9 H9A 109.8
C8 C9 H9B 109.8
C10 C9 H9A 109.8
C10 C9 H9B 109.8
H9A C9 H9B 108.3
O1 C60 H60A 110.5
O1 C60 H60B 110.5
O1 C60 C59 106.4(8)
H60A C60 H60B 108.6
C59 C60 H60A 110.5
C59 C60 H60B 110.5
O1 C61 H61A 109.9
O1 C61 H61B 109.9
O1 C61 C62 108.8(9)
H61A C61 H61B 108.3
C62 C61 H61A 109.9
C62 C61 H61B 109.9
C61 C62 H62A 109.5
C61 C62 H62B 109.5
C61 C62 H62C 109.5
H62A C62 H62B 109.5
H62A C62 H62C 109.5
H62B C62 H62C 109.5
C60 C59 H59A 109.5
C60 C59 H59B 109.5
C60 C59 H59C 109.5
H59A C59 H59B 109.5
H59A C59 H59C 109.5
H59B C59 H59C 109.5

loop_
_geom_bond_atom_site_label_1
_geom_bond_atom_site_label_2
_geom_bond_distance
Co2 Cl2 2.2643(15)
Co2 N6 2.163(5)
Co2 N4 1.951(4)
Co2 N5 2.021(5)
Co1 Cl1 2.2632(15)
Co1 N2 2.027(5)
Co1 N3 2.161(5)
Co1 N1 1.943(5)
P2 N5 1.624(5)
P2 C40 1.754(6)
P2 C44 1.846(6)
P2 C41 1.832(6)
P1 N2 1.627(5)
P1 C15 1.839(6)
P1 C12 1.844(6)
P1 C11 1.755(6)
N6 C34 1.494(7)
N6 C31 1.497(7)
N6 C33 1.496(8)
N4 C36 1.350(7)
N4 C35 1.471(7)
N2 C18 1.431(8)
N3 C5 1.497(8)
N3 C4 1.498(7)
N3 C2 1.489(8)
N1 C7 1.345(8)
N1 C6 1.470(7)
N5 C47 1.429(8)
C7 C11 1.396(8)
C7 C8 1.518(8)
C47 C52 1.426(9)
C47 C48 1.422(8)
C24 H24 0.9800
C24 C23 1.529(8)
C24 C26 1.544(9)
C24 C25 1.530(9)
C18 C23 1.431(9)
C18 C19 1.419(8)
C36 C40 1.384(8)
C36 C37 1.502(8)
C5 H5A 0.9700
C5 H5B 0.9700
C5 C6 1.523(8)
C52 C53 1.513(9)
C52 C51 1.378(9)
C53 H53 0.9800
C53 C54 1.530(10)
C53 C55 1.542(9)
C34 H34A 0.9700
C34 H34B 0.9700
C34 C35 1.521(8)
C40 C39 1.526(8)
C23 C22 1.377(9)
C16 H16A 0.9600
C16 H16B 0.9600
C16 H16C 0.9600
C16 C15 1.521(9)
C35 H35A 0.9700
C35 H35B 0.9700
C6 H6A 0.9700
C6 H6B 0.9700
C4 C3 1.509(9)
C31 H31A 0.9700
C31 H31B 0.9700
C31 C30 1.523(8)
O1 C60 1.460(11)
O1 C61 1.443(11)
C19 C27 1.519(9)
C19 C20 1.432(10)
C1 H1A 0.9600
C1 H1B 0.9600
C1 H1C 0.9600
C1 C2 1.529(8)
C39 H39A 0.9700
C39 H39B 0.9700
C39 C38 1.502(9)
C30 H30A 0.9600
C30 H30B 0.9600
C30 H30C 0.9600
C17 H17A 0.9600
C17 H17B 0.9600
C17 H17C 0.9600
C17 C15 1.524(8)
C33 H33A 0.9700
C33 H33B 0.9700
C33 C32 1.507(9)
C22 H22 0.9300
C22 C21 1.392(10)
C15 H15 0.9800
C44 H44 0.9800
C44 C45 1.542(9)
C44 C46 1.532(9)
C41 H41 0.9800
C41 C42 1.539(8)
C41 C43 1.522(8)
C37 H37A 0.9700
C37 H37B 0.9700
C37 C38 1.505(9)
C48 C56 1.524(8)
C48 C49 1.375(9)
C12 H12 0.9800
C12 C14 1.534(9)
C12 C13 1.542(9)
C42 H42A 0.9600
C42 H42B 0.9600
C42 H42C 0.9600
C2 H2A 0.9700
C2 H2B 0.9700
C26 H26A 0.9600
C26 H26B 0.9600
C26 H26C 0.9600
C11 C10 1.517(8)
C8 H8A 0.9700
C8 H8B 0.9700
C8 C9 1.498(10)
C56 H56 0.9800
C56 C58 1.530(9)
C56 C57 1.526(9)
C50 H50 0.9300
C50 C51 1.376(10)
C50 C49 1.394(10)
C32 H32A 0.9600
C32 H32B 0.9600
C32 H32C 0.9600
C14 H14A 0.9600
C14 H14B 0.9600
C14 H14C 0.9600
C28 H28A 0.9600
C28 H28B 0.9600
C28 H28C 0.9600
C28 C27 1.530(9)
C51 H51 0.9300
C43 H43A 0.9600
C43 H43B 0.9600
C43 H43C 0.9600
C49 H49 0.9300
C27 H27 0.9800
C27 C29 1.536(9)
C3 H3A 0.9600
C3 H3B 0.9600
C3 H3C 0.9600
C45 H45A 0.9600
C45 H45B 0.9600
C45 H45C 0.9600
C25 H25A 0.9600
C25 H25B 0.9600
C25 H25C 0.9600
C20 H20 0.9300
C20 C21 1.353(11)
C21 H21 0.9300
C10 H10A 0.9700
C10 H10B 0.9700
C10 C9 1.501(9)
C54 H54A 0.9600
C54 H54B 0.9600
C54 H54C 0.9600
C58 H58A 0.9600
C58 H58B 0.9600
C58 H58C 0.9600
C57 H57A 0.9600
C57 H57B 0.9600
C57 H57C 0.9600
C13 H13A 0.9600
C13 H13B 0.9600
C13 H13C 0.9600
C46 H46A 0.9600
C46 H46B 0.9600
C46 H46C 0.9600
C55 H55A 0.9600
C55 H55B 0.9600
C55 H55C 0.9600
C29 H29A 0.9600
C29 H29B 0.9600
C29 H29C 0.9600
C38 H38A 0.9700
C38 H38B 0.9700
C9 H9A 0.9700
C9 H9B 0.9700
C60 H60A 0.9700
C60 H60B 0.9700
C60 C59 1.463(14)
C61 H61A 0.9700
C61 H61B 0.9700
C61 C62 1.447(15)
C62 H62A 0.9600
C62 H62B 0.9600
C62 H62C 0.9600
C59 H59A 0.9600
C59 H59B 0.9600
C59 H59C 0.9600

loop_
_geom_torsion_atom_site_label_1
_geom_torsion_atom_site_label_2
_geom_torsion_atom_site_label_3
_geom_torsion_atom_site_label_4
_geom_torsion
Co2 N6 C34 C35 51.6(5)
Co2 N6 C31 C30 173.9(5)
Co2 N6 C33 C32 70.0(6)
Co2 N4 C36 C40 -10.7(9)
Co2 N4 C36 C37 170.3(5)
Co2 N4 C35 C34 13.5(6)
Co2 N5 C47 C52 101.2(6)
Co2 N5 C47 C48 -75.7(6)
Co1 N2 C18 C23 75.0(6)
Co1 N2 C18 C19 -101.2(6)
Co1 N3 C5 C6 -51.9(5)
Co1 N3 C4 C3 -72.2(6)
Co1 N3 C2 C1 -173.1(5)
Co1 N1 C7 C11 8.0(9)
Co1 N1 C7 C8 -171.2(4)
Co1 N1 C6 C5 -12.4(6)
P2 N5 C47 C52 -57.0(8)
P2 N5 C47 C48 126.1(5)
P2 C40 C39 C38 166.9(6)
P1 N2 C18 C23 -127.7(5)
P1 N2 C18 C19 56.1(8)
P1 C11 C10 C9 -168.4(6)
N6 C34 C35 N4 -47.1(7)
N4 C36 C40 P2 7.7(9)
N4 C36 C40 C39 -178.3(6)
N4 C36 C37 C38 -175.4(7)
N2 P1 C15 C16 162.7(4)
N2 P1 C15 C17 -66.9(5)
N2 P1 C12 C14 163.2(4)
N2 P1 C12 C13 36.7(6)
N2 P1 C11 C7 -31.1(6)
N2 P1 C11 C10 142.0(5)
N2 C18 C23 C24 4.2(8)
N2 C18 C23 C22 -175.8(5)
N2 C18 C19 C27 -3.7(9)
N2 C18 C19 C20 176.5(6)
N3 C5 C6 N1 46.7(7)
N1 C7 C11 P1 -6.0(9)
N1 C7 C11 C10 179.9(6)
N1 C7 C8 C9 175.3(7)
N5 P2 C40 C36 30.6(6)
N5 P2 C40 C39 -142.4(5)
N5 P2 C44 C45 -164.2(4)
N5 P2 C44 C46 -38.7(6)
N5 P2 C41 C42 -163.0(4)
N5 P2 C41 C43 67.5(5)
N5 C47 C52 C53 -0.1(9)
N5 C47 C52 C51 -178.2(6)
N5 C47 C48 C56 -1.8(9)
N5 C47 C48 C49 178.3(6)
C7 N1 C6 C5 -178.6(5)
C7 C11 C10 C9 5.3(8)
C7 C8 C9 C10 7.4(10)
C47 C52 C53 C54 -109.2(7)
C47 C52 C53 C55 126.4(7)
C47 C52 C51 C50 0.4(10)
C47 C48 C56 C58 117.3(6)
C47 C48 C56 C57 -118.5(7)
C47 C48 C49 C50 -0.2(10)
C24 C23 C22 C21 178.7(6)
C18 C23 C22 C21 -1.2(10)
C18 C19 C27 C28 111.2(7)
C18 C19 C27 C29 -125.5(7)
C18 C19 C20 C21 -0.7(10)
C36 N4 C35 C34 177.8(5)
C36 C40 C39 C38 -6.7(8)
C36 C37 C38 C39 -9.7(10)
C5 N3 C4 C3 179.9(5)
C5 N3 C2 C1 -66.7(7)
C52 C47 C48 C56 -178.9(5)
C52 C47 C48 C49 1.2(9)
C53 C52 C51 C50 -177.8(6)
C34 N6 C31 C30 67.2(7)
C34 N6 C33 C32 177.9(5)
C40 P2 N5 Co2 -56.4(3)
C40 P2 N5 C47 103.8(5)
C40 P2 C44 C45 70.9(5)
C40 P2 C44 C46 -163.6(5)
C40 P2 C41 C42 -43.7(5)
C40 P2 C41 C43 -173.2(4)
C40 C36 C37 C38 5.5(8)
C40 C39 C38 C37 10.0(10)
C23 C18 C19 C27 -179.9(6)
C23 C18 C19 C20 0.4(9)
C23 C22 C21 C20 1.0(11)
C35 N4 C36 C40 -172.7(6)
C35 N4 C36 C37 8.3(9)
C6 N1 C7 C11 172.2(6)
C6 N1 C7 C8 -7.0(8)
C4 N3 C5 C6 68.0(6)
C4 N3 C2 C1 55.1(7)
C31 N6 C34 C35 168.5(5)
C31 N6 C33 C32 -60.0(7)
C19 C18 C23 C24 -179.4(5)
C19 C18 C23 C22 0.5(9)
C19 C20 C21 C22 0.0(11)
C33 N6 C34 C35 -68.1(6)
C33 N6 C31 C30 -54.8(7)
C15 P1 N2 Co1 -59.4(3)
C15 P1 N2 C18 141.4(5)
C15 P1 C12 C14 44.9(5)
C15 P1 C12 C13 -81.7(5)
C15 P1 C11 C7 84.0(5)
C15 P1 C11 C10 -102.9(6)
C44 P2 N5 Co2 -179.1(2)
C44 P2 N5 C47 -18.9(6)
C44 P2 C40 C36 156.2(5)
C44 P2 C40 C39 -16.8(6)
C44 P2 C41 C42 74.0(5)
C44 P2 C41 C43 -55.5(5)
C41 P2 N5 Co2 59.4(3)
C41 P2 N5 C47 -140.5(5)
C41 P2 C40 C36 -84.2(6)
C41 P2 C40 C39 102.9(6)
C41 P2 C44 C45 -46.0(5)
C41 P2 C44 C46 79.5(6)
C37 C36 C40 P2 -173.1(4)
C37 C36 C40 C39 0.8(7)
C48 C47 C52 C53 176.8(6)
C48 C47 C52 C51 -1.3(9)
C12 P1 N2 Co1 179.1(2)
C12 P1 N2 C18 19.9(6)
C12 P1 C15 C16 -74.2(5)
C12 P1 C15 C17 56.2(5)
C12 P1 C11 C7 -157.1(5)
C12 P1 C11 C10 16.1(6)
C2 N3 C5 C6 -168.8(5)
C2 N3 C4 C3 58.2(7)
C26 C24 C23 C18 115.2(6)
C26 C24 C23 C22 -64.8(8)
C11 P1 N2 Co1 56.2(3)
C11 P1 N2 C18 -103.0(5)
C11 P1 C15 C16 42.7(5)
C11 P1 C15 C17 173.1(4)
C11 P1 C12 C14 -71.1(5)
C11 P1 C12 C13 162.3(5)
C11 C7 C8 C9 -4.1(8)
C11 C10 C9 C8 -7.8(10)
C8 C7 C11 P1 173.3(4)
C8 C7 C11 C10 -0.8(7)
C56 C48 C49 C50 179.9(6)
C51 C52 C53 C54 68.9(8)
C51 C52 C53 C55 -55.4(8)
C51 C50 C49 C48 -0.7(11)
C49 C48 C56 C58 -62.8(8)
C49 C48 C56 C57 61.4(8)
C49 C50 C51 C52 0.6(11)
C27 C19 C20 C21 179.6(6)
C25 C24 C23 C18 -122.4(6)
C25 C24 C23 C22 57.7(8)
C20 C19 C27 C28 -69.1(7)
C20 C19 C27 C29 54.3(8)
C60 O1 C61 C62 -169.5(8)
C61 O1 C60 C59 -174.2(7)
